data_7154373
loop_
_publ_author_name
'Fan, Lulu'
'Takizawa, Shinobu'
'Takeuchi, Yoshiki'
'Takenaka, Kazuhiro'
'Sasai, Hiroaki'

_publ_section_title
;
 Pd-catalyzed enantioselective intramolecular \a-arylation of
 \a-substituted cyclic ketones: facile synthesis of functionalized chiral
 spirobicycles.
;
_journal_issue 17
_journal_name_full 'Organic &amp; biomolecular chemistry'
_journal_page_first 4837
_journal_page_last 4840
_journal_paper_doi 10.1039/c5ob00382b
_journal_volume 13
_journal_year 2015
_chemical_absolute_configuration 'CHOOSE rm ad rmad syn or unk'
_chemical_formula_moiety 'C13 H14 O2'
_chemical_formula_sum 'C13 H14 O2'
_chemical_formula_weight 202.25
_space_group_IT_number 19
_symmetry_cell_setting orthorhombic
_symmetry_Int_Tables_number 19
_symmetry_space_group_name_Hall 'P 2ac 2ab'
_symmetry_space_group_name_H-M 'P 21 21 21'
_atom_sites_solution_hydrogens geom
_atom_sites_solution_primary direct
_atom_sites_solution_secondary difmap
_audit_update_record
;
2014-09-05 deposited with the CCDC.
2015-03-17 downloaded from the CCDC.
;
_cell_angle_alpha 90.0000
_cell_angle_beta 90.0000
_cell_angle_gamma 90.0000
_cell_formula_units_Z 4
_cell_length_a 8.17680(15)
_cell_length_b 9.01871(16)
_cell_length_c 14.2224(10)
_cell_measurement_reflns_used 20604
_cell_measurement_temperature 103
_cell_measurement_theta_max 68.25
_cell_measurement_theta_min 3.11
_cell_volume 1048.82(8)
_computing_cell_refinement 'RAPID AUTO'
_computing_data_collection 'RAPID AUTO (Rigaku, ????)'
_computing_data_reduction 'RAPID AUTO'
_computing_molecular_graphics 'CrystalStructure 4.0'
_computing_publication_material 'CrystalStructure 4.0 (Rigaku, 2010)'
_computing_structure_refinement 'CRYSTALS (Carruthers, et al., 1999)'
_computing_structure_solution 'SIR92 (Altomare, et al., 1994)'
_diffrn_ambient_temperature 103
_diffrn_detector_area_resol_mean 10.000
_diffrn_measured_fraction_theta_full 0.996
_diffrn_measured_fraction_theta_max 0.996
_diffrn_measurement_device_type 'Rigaku R-AXIS RAPID 191R'
_diffrn_measurement_method \w
_diffrn_radiation_type 'Cu K\a'
_diffrn_radiation_wavelength 1.54187
_diffrn_reflns_av_R_equivalents 0.0281
_diffrn_reflns_limit_h_max 9
_diffrn_reflns_limit_h_min -9
_diffrn_reflns_limit_k_max 10
_diffrn_reflns_limit_k_min -10
_diffrn_reflns_limit_l_max 17
_diffrn_reflns_limit_l_min -17
_diffrn_reflns_number 21123
_diffrn_reflns_theta_full 68.15
_diffrn_reflns_theta_max 68.15
_diffrn_standards_number 0
_exptl_absorpt_coefficient_mu 0.682
_exptl_absorpt_correction_type none
_exptl_crystal_colour colorless
_exptl_crystal_density_diffrn 1.281
_exptl_crystal_density_method 'not measured'
_exptl_crystal_description block
_exptl_crystal_F_000 432.00
_exptl_crystal_size_max 0.242
_exptl_crystal_size_mid 0.230
_exptl_crystal_size_min 0.120
_refine_diff_density_max 0.565
_refine_diff_density_min -0.552
_refine_ls_abs_structure_details 'Flack, H. D. (1983), Acta Cryst. A39, 876-881.  790 Friedel Pairs'
_refine_ls_abs_structure_Flack 0.0(3)
_refine_ls_extinction_method none
_refine_ls_goodness_of_fit_ref 0.991
_refine_ls_hydrogen_treatment constr
_refine_ls_number_parameters 151
_refine_ls_number_reflns 1916
_refine_ls_R_factor_gt 0.0357
_refine_ls_shift/su_max 0.000
_refine_ls_structure_factor_coef Fsqd
_refine_ls_weighting_details 'w = 1/[0.0026Fo^2^ + 1.0000\s(Fo^2^)]/(4Fo^2^)'
_refine_ls_weighting_scheme calc
_refine_ls_wR_factor_ref 0.1190
_reflns_number_gt 1796
_reflns_number_total 1916
_reflns_threshold_expression F^2^>2.0\s(F^2^)
_cod_data_source_file c5ob00382b2.cif
_cod_data_source_block 20130603_1
_cod_depositor_comments 'Adding full bibliography for 7154373.cif.'
_cod_database_code 7154373

loop_
_symmetry_equiv_pos_site_id
_symmetry_equiv_pos_as_xyz
1 +X,+Y,+Z
2 1/2+X,1/2-Y,-Z
3 -X,1/2+Y,1/2-Z
4 1/2-X,-Y,1/2+Z

loop_
_atom_site_label
_atom_site_type_symbol
_atom_site_fract_x
_atom_site_fract_y
_atom_site_fract_z
_atom_site_U_iso_or_equiv
_atom_site_adp_type
_atom_site_occupancy
_atom_site_symmetry_multiplicity
_atom_site_calc_flag
_atom_site_refinement_flags
O1 O 0.60790(15) -0.11272(13) -0.01249(7) 0.0300(3) Uani 1.0 4 d .
O2 O 0.26080(15) -0.16068(12) 0.09705(7) 0.0291(3) Uani 1.0 4 d .
C1 C 0.3972(2) 0.07723(17) 0.10953(11) 0.0264(4) Uani 1.0 4 d .
C2 C 0.5741(2) 0.02846(17) 0.12555(11) 0.0249(4) Uani 1.0 4 d .
C3 C 0.6733(3) -0.05922(17) 0.06917(11) 0.0249(4) Uani 1.0 4 d .
C4 C 0.8321(2) -0.09272(18) 0.09887(11) 0.0278(4) Uani 1.0 4 d .
C5 C 0.8874(3) -0.0399(2) 0.18501(12) 0.0326(5) Uani 1.0 4 d .
C6 C 0.7881(3) 0.04596(18) 0.24262(11) 0.0314(5) Uani 1.0 4 d .
C7 C 0.6307(2) 0.07916(17) 0.21280(11) 0.0266(4) Uani 1.0 4 d .
C8 C 0.4970(3) 0.16279(19) 0.26181(12) 0.0342(5) Uani 1.0 4 d .
C9 C 0.3417(3) 0.1076(2) 0.21144(12) 0.0326(5) Uani 1.0 4 d .
C10 C 0.3016(2) -0.04473(18) 0.05994(11) 0.0254(4) Uani 1.0 4 d .
C11 C 0.2602(3) 0.0021(2) -0.03905(12) 0.0327(5) Uani 1.0 4 d .
C12 C 0.3618(3) 0.14169(19) -0.05661(13) 0.0392(6) Uani 1.0 4 d .
C13 C 0.3798(3) 0.21028(17) 0.04165(13) 0.0362(5) Uani 1.0 4 d .
H1 H 0.6730 -0.1701 -0.0370 0.0371 Uiso 1.0 4 calc R
H2 H 0.9001 -0.1500 0.0611 0.0336 Uiso 1.0 4 calc R
H3 H 0.9931 -0.0624 0.2043 0.0394 Uiso 1.0 4 calc R
H4 H 0.8259 0.0805 0.3003 0.0377 Uiso 1.0 4 calc R
H5 H 0.5128 0.2685 0.2532 0.0412 Uiso 1.0 4 calc R
H6 H 0.4975 0.1398 0.3284 0.0413 Uiso 1.0 4 calc R
H7 H 0.2566 0.1825 0.2134 0.0392 Uiso 1.0 4 calc R
H8 H 0.3024 0.0176 0.2412 0.0392 Uiso 1.0 4 calc R
H9 H 0.2908 -0.0770 -0.0818 0.0391 Uiso 1.0 4 calc R
H10 H 0.1439 0.0212 -0.0446 0.0393 Uiso 1.0 4 calc R
H11 H 0.4681 0.1175 -0.0827 0.0471 Uiso 1.0 4 calc R
H12 H 0.3051 0.2089 -0.0987 0.0471 Uiso 1.0 4 calc R
H13 H 0.4760 0.2731 0.0447 0.0434 Uiso 1.0 4 calc R
H14 H 0.2835 0.2682 0.0571 0.0435 Uiso 1.0 4 calc R

loop_
_atom_site_aniso_label
_atom_site_aniso_U_11
_atom_site_aniso_U_22
_atom_site_aniso_U_33
_atom_site_aniso_U_12
_atom_site_aniso_U_13
_atom_site_aniso_U_23
O1 0.0319(7) 0.0321(7) 0.0261(6) 0.0071(6) -0.0016(5) -0.0074(5)
O2 0.0324(7) 0.0232(6) 0.0316(6) -0.0026(5) -0.0003(5) -0.0007(5)
C1 0.0252(9) 0.0218(8) 0.0321(8) 0.0018(7) 0.0009(7) -0.0007(7)
C2 0.0291(9) 0.0197(8) 0.0260(8) -0.0032(7) 0.0005(7) 0.0015(6)
C3 0.0278(9) 0.0210(8) 0.0258(8) -0.0025(7) 0.0002(7) 0.0004(6)
C4 0.0272(9) 0.0253(8) 0.0309(8) 0.0031(7) 0.0034(7) -0.0006(7)
C5 0.0299(9) 0.0331(9) 0.0348(9) -0.0023(8) -0.0046(8) 0.0015(8)
C6 0.0347(10) 0.0325(9) 0.0271(8) -0.0067(8) -0.0011(7) -0.0027(7)
C7 0.0269(9) 0.0244(8) 0.0286(8) -0.0050(6) 0.0042(7) -0.0017(7)
C8 0.0361(10) 0.0318(8) 0.0345(9) -0.0058(8) 0.0043(8) -0.0090(7)
C9 0.0323(10) 0.0284(8) 0.0371(10) -0.0012(8) 0.0040(9) -0.0098(8)
C10 0.0233(9) 0.0231(8) 0.0299(9) 0.0049(7) 0.0001(7) -0.0015(7)
C11 0.0358(10) 0.0288(8) 0.0336(9) 0.0066(8) -0.0067(7) 0.0008(7)
C12 0.0437(12) 0.0331(10) 0.0410(10) 0.0084(9) -0.0023(9) 0.0113(8)
C13 0.0387(11) 0.0207(9) 0.0492(11) 0.0024(8) -0.0005(8) 0.0043(8)

loop_
_atom_type_symbol
_atom_type_description
_atom_type_scat_dispersion_real
_atom_type_scat_dispersion_imag
_atom_type_scat_source
C C 0.0181 0.0091
;
International Tables for Crystallography
(1992, Vol. C, Tables 4.2.6.8 and 6.1.1.4)
;
H H 0.0000 0.0000
;
International Tables for Crystallography
(1992, Vol. C, Table 6.1.1.4)
;
O O 0.0492 0.0322
;
International Tables for Crystallography
(1992, Vol. C, Tables 4.2.6.8 and 6.1.1.4)
;

loop_
_geom_angle_atom_site_label_1
_geom_angle_atom_site_label_2
_geom_angle_atom_site_label_3
_geom_angle
_geom_angle_publ_flag
C2 C1 C9 100.91(13) yes
C2 C1 C10 110.30(13) yes
C2 C1 C13 113.75(15) yes
C9 C1 C10 114.36(14) yes
C9 C1 C13 114.93(14) yes
C10 C1 C13 102.96(13) yes
C1 C2 C3 129.09(15) yes
C1 C2 C7 110.50(14) yes
C3 C2 C7 120.34(15) yes
O1 C3 C2 117.64(16) yes
O1 C3 C4 122.93(15) yes
C2 C3 C4 119.40(15) yes
C3 C4 C5 119.61(16) yes
C4 C5 C6 121.40(17) yes
C5 C6 C7 118.80(15) yes
C2 C7 C6 120.41(15) yes
C2 C7 C8 109.60(15) yes
C6 C7 C8 129.97(15) yes
C7 C8 C9 102.84(14) yes
C1 C9 C8 104.58(14) yes
O2 C10 C1 124.06(14) yes
O2 C10 C11 125.69(15) yes
C1 C10 C11 110.20(14) yes
C10 C11 C12 105.14(15) yes
C11 C12 C13 103.62(15) yes
C1 C13 C12 105.33(13) yes
C3 O1 H1 109.265 no
C3 C4 H2 120.050 no
C5 C4 H2 120.338 no
C4 C5 H3 119.211 no
C6 C5 H3 119.388 no
C5 C6 H4 120.888 no
C7 C6 H4 120.310 no
C7 C8 H5 109.808 no
C7 C8 H6 110.082 no
C9 C8 H5 111.651 no
C9 C8 H6 112.851 no
H5 C8 H6 109.433 no
C1 C9 H7 111.162 no
C1 C9 H8 110.987 no
C8 C9 H7 110.655 no
C8 C9 H8 109.888 no
H7 C9 H8 109.492 no
C10 C11 H9 108.726 no
C10 C11 H10 110.211 no
C12 C11 H9 111.317 no
C12 C11 H10 111.885 no
H9 C11 H10 109.446 no
C11 C12 H11 111.317 no
C11 C12 H12 110.856 no
C13 C12 H11 110.613 no
C13 C12 H12 110.846 no
H11 C12 H12 109.495 no
C1 C13 H13 110.522 no
C1 C13 H14 110.545 no
C12 C13 H13 110.732 no
C12 C13 H14 110.157 no
H13 C13 H14 109.499 no

loop_
_geom_bond_atom_site_label_1
_geom_bond_atom_site_label_2
_geom_bond_distance
_geom_bond_publ_flag
O1 C3 1.367(2) yes
O2 C10 1.218(2) yes
C1 C2 1.530(3) yes
C1 C9 1.543(3) yes
C1 C10 1.523(3) yes
C1 C13 1.547(3) yes
C2 C3 1.388(3) yes
C2 C7 1.401(3) yes
C3 C4 1.398(3) yes
C4 C5 1.390(3) yes
C5 C6 1.389(3) yes
C6 C7 1.388(3) yes
C7 C8 1.500(3) yes
C8 C9 1.541(3) yes
C10 C11 1.508(3) yes
C11 C12 1.529(3) yes
C12 C13 1.535(3) yes
O1 H1 0.820 no
C4 H2 0.930 no
C5 H3 0.930 no
C6 H4 0.930 no
C8 H5 0.970 no
C8 H6 0.970 no
C9 H7 0.970 no
C9 H8 0.970 no
C11 H9 0.970 no
C11 H10 0.970 no
C12 H11 0.970 no
C12 H12 0.970 no
C13 H13 0.970 no
C13 H14 0.970 no

loop_
_geom_contact_atom_site_label_1
_geom_contact_atom_site_label_2
_geom_contact_distance
_geom_contact_publ_flag
_geom_contact_site_symmetry_2
O1 O2 3.2664(17) no .
O1 C1 2.986(2) no .
O1 C10 2.777(2) no .
O1 C11 3.049(3) no .
O1 C12 3.116(3) no .
O1 C13 3.543(2) no .
O2 C2 3.105(2) no .
O2 C3 3.517(3) no .
O2 C9 2.990(2) no .
O2 C12 3.591(2) no .
O2 C13 3.572(2) no .
C2 C5 2.767(3) no .
C2 C11 3.482(3) no .
C2 C12 3.282(3) no .
C3 C6 2.805(3) no .
C3 C10 3.045(3) no .
C3 C13 3.438(3) no .
C4 C7 2.782(3) no .
C7 C13 3.396(3) no .
C8 C13 3.302(3) no .
O1 O2 2.6807(16) no 2_545
O1 C10 3.537(2) no 2_545
O2 O1 2.6807(16) no 2_445
O2 C3 3.5330(19) no 2_445
O2 C4 3.559(2) no 1_455
O2 C5 3.475(3) no 1_455
O2 C6 3.516(2) no 3_645
O2 C8 3.238(3) no 3_645
C3 O2 3.5330(19) no 2_545
C4 O2 3.559(2) no 1_655
C5 O2 3.475(3) no 1_655
C6 O2 3.516(2) no 3_655
C8 O2 3.238(3) no 3_655
C10 O1 3.537(2) no 2_445
O1 H2 2.6299 no .
O1 H9 2.7922 no .
O1 H11 2.5713 no .
O2 H7 3.5099 no .
O2 H8 2.6273 no .
O2 H9 2.6641 no .
O2 H10 2.7682 no .
C1 H5 2.8369 no .
C1 H6 3.2686 no .
C1 H9 3.1772 no .
C1 H10 3.0576 no .
C1 H11 2.8176 no .
C1 H12 3.2785 no .
C2 H1 3.0337 no .
C2 H2 3.2456 no .
C2 H4 3.2609 no .
C2 H5 2.8700 no .
C2 H6 3.1187 no .
C2 H7 3.1987 no .
C2 H8 2.7658 no .
C2 H11 3.1881 no .
C2 H13 2.6137 no .
C2 H14 3.3570 no .
C3 H3 3.2460 no .
C3 H11 3.1647 no .
C3 H13 3.4209 no .
C4 H1 2.4314 no .
C4 H4 3.2634 no .
C6 H2 3.2599 no .
C6 H5 3.0200 no .
C6 H6 2.8024 no .
C7 H3 3.2295 no .
C7 H7 3.1973 no .
C7 H8 2.7702 no .
C7 H13 3.2205 no .
C8 H4 2.8427 no .
C8 H13 3.2484 no .
C8 H14 3.5255 no .
C9 H13 3.0093 no .
C9 H14 2.6727 no .
C10 H1 3.5218 no .
C10 H7 3.0163 no .
C10 H8 2.6382 no .
C10 H11 2.8471 no .
C10 H12 3.2132 no .
C10 H13 3.2086 no .
C10 H14 2.8263 no .
C11 H13 3.2412 no .
C11 H14 2.7687 no .
C13 H5 3.2425 no .
C13 H7 2.6537 no .
C13 H8 3.3873 no .
C13 H9 3.2134 no .
C13 H10 2.8521 no .
H1 H2 2.3294 no .
H1 H9 3.2978 no .
H1 H11 3.1547 no .
H2 H3 2.3137 no .
H3 H4 2.3227 no .
H4 H5 3.1424 no .
H4 H6 2.7668 no .
H5 H7 2.3045 no .
H5 H8 2.8478 no .
H5 H13 2.9813 no .
H5 H14 3.3613 no .
H6 H7 2.5894 no .
H6 H8 2.3016 no .
H7 H13 3.1046 no .
H7 H14 2.3636 no .
H8 H14 3.4624 no .
H9 H11 2.2756 no .
H9 H12 2.5929 no .
H10 H11 2.8415 no .
H10 H12 2.2792 no .
H10 H14 2.8907 no .
H11 H13 2.2923 no .
H11 H14 2.8415 no .
H12 H13 2.5394 no .
H12 H14 2.2858 no .
O1 H2 2.8187 no 2_445
O1 H4 2.7327 no 4_654
O1 H6 3.5466 no 3_645
O1 H9 3.4442 no 2_545
O1 H14 3.4813 no 2_555
O2 H1 1.8908 no 2_445
O2 H2 2.9950 no 1_455
O2 H2 3.0449 no 2_445
O2 H3 2.8113 no 1_455
O2 H4 2.8428 no 3_645
O2 H5 2.8928 no 3_645
O2 H6 2.8756 no 3_645
C1 H5 3.4789 no 3_645
C2 H5 2.9955 no 3_645
C2 H12 3.0530 no 2_555
C3 H5 3.3329 no 3_645
C3 H6 3.3824 no 3_645
C3 H9 3.4230 no 2_545
C3 H12 3.3643 no 2_555
C3 H14 3.3054 no 2_555
C4 H7 3.4301 no 3_645
C4 H9 3.0071 no 2_545
C4 H10 3.4234 no 1_655
C4 H12 3.4684 no 2_555
C5 H7 3.1212 no 3_645
C5 H8 3.5251 no 1_655
C5 H11 3.5785 no 4_655
C5 H12 3.2969 no 2_555
C6 H1 3.3433 no 4_655
C6 H5 3.5100 no 3_645
C6 H7 3.3568 no 3_645
C6 H11 3.5100 no 4_655
C6 H12 3.0159 no 2_555
C7 H5 3.0754 no 3_645
C7 H12 2.8844 no 2_555
C8 H5 3.5631 no 3_645
C8 H8 3.5959 no 3_655
C8 H9 3.3295 no 4_555
C8 H10 3.4150 no 4_555
C9 H3 3.2376 no 1_455
C9 H5 3.3197 no 3_645
C9 H9 3.1463 no 4_555
C10 H1 2.7979 no 2_445
C10 H2 3.4173 no 1_455
C10 H2 3.3456 no 2_445
C10 H3 3.2561 no 1_455
C10 H5 3.4928 no 3_645
C11 H1 3.2626 no 2_445
C11 H2 3.5468 no 1_455
C11 H2 3.3897 no 2_445
C11 H6 3.1031 no 4_554
C11 H8 3.1723 no 4_554
C11 H13 3.0855 no 2_455
C12 H8 3.4839 no 4_554
C12 H13 3.2510 no 2_455
C12 H14 3.5432 no 2_555
C13 H10 3.2446 no 2_555
C13 H13 3.5262 no 2_455
C13 H14 3.5924 no 2_555
H1 O2 1.8908 no 2_545
H1 C6 3.3433 no 4_654
H1 C10 2.7979 no 2_545
H1 C11 3.2626 no 2_545
H1 H2 2.7807 no 2_445
H1 H4 2.4510 no 4_654
H1 H6 3.3161 no 4_654
H1 H9 2.9972 no 2_545
H1 H10 3.3813 no 2_545
H2 O1 2.8187 no 2_545
H2 O2 2.9950 no 1_655
H2 O2 3.0449 no 2_545
H2 C10 3.4173 no 1_655
H2 C10 3.3456 no 2_545
H2 C11 3.5468 no 1_655
H2 C11 3.3897 no 2_545
H2 H1 2.7807 no 2_545
H2 H6 3.4144 no 4_654
H2 H9 2.6356 no 2_545
H2 H10 2.9353 no 1_655
H3 O2 2.8113 no 1_655
H3 C9 3.2376 no 1_655
H3 C10 3.2561 no 1_655
H3 H4 3.5449 no 3_745
H3 H7 3.0882 no 1_655
H3 H7 3.2915 no 3_645
H3 H8 2.6816 no 1_655
H3 H11 3.0865 no 4_655
H3 H12 3.5097 no 4_655
H4 O1 2.7327 no 4_655
H4 O2 2.8428 no 3_655
H4 H1 2.4510 no 4_655
H4 H3 3.5449 no 3_755
H4 H9 3.5551 no 4_655
H4 H11 2.9661 no 4_655
H4 H12 3.4432 no 2_555
H4 H14 3.5847 no 3_645
H5 O2 2.8928 no 3_655
H5 C1 3.4789 no 3_655
H5 C2 2.9955 no 3_655
H5 C3 3.3329 no 3_655
H5 C6 3.5100 no 3_655
H5 C7 3.0754 no 3_655
H5 C8 3.5631 no 3_655
H5 C9 3.3197 no 3_655
H5 C10 3.4928 no 3_655
H5 H6 3.5449 no 3_655
H5 H8 2.7082 no 3_655
H5 H12 3.2531 no 2_555
H6 O1 3.5466 no 3_655
H6 O2 2.8756 no 3_655
H6 C3 3.3824 no 3_655
H6 C11 3.1031 no 4_555
H6 H1 3.3161 no 4_655
H6 H2 3.4144 no 4_655
H6 H5 3.5449 no 3_645
H6 H9 2.7401 no 4_555
H6 H10 2.5895 no 4_555
H7 C4 3.4301 no 3_655
H7 C5 3.1212 no 3_655
H7 C6 3.3568 no 3_655
H7 H3 3.0882 no 1_455
H7 H3 3.2915 no 3_655
H7 H9 3.0895 no 4_555
H7 H11 3.5038 no 2_455
H8 C5 3.5251 no 1_455
H8 C8 3.5959 no 3_645
H8 C11 3.1723 no 4_555
H8 C12 3.4839 no 4_555
H8 H3 2.6816 no 1_455
H8 H5 2.7082 no 3_645
H8 H9 2.6851 no 4_555
H8 H10 3.0981 no 4_555
H8 H11 3.5573 no 4_555
H8 H12 3.1831 no 4_555
H9 O1 3.4442 no 2_445
H9 C3 3.4230 no 2_445
H9 C4 3.0071 no 2_445
H9 C8 3.3295 no 4_554
H9 C9 3.1463 no 4_554
H9 H1 2.9972 no 2_445
H9 H2 2.6356 no 2_445
H9 H4 3.5551 no 4_654
H9 H6 2.7401 no 4_554
H9 H7 3.0895 no 4_554
H9 H8 2.6851 no 4_554
H10 C4 3.4234 no 1_455
H10 C8 3.4150 no 4_554
H10 C13 3.2446 no 2_455
H10 H1 3.3813 no 2_445
H10 H2 2.9353 no 1_455
H10 H6 2.5895 no 4_554
H10 H8 3.0981 no 4_554
H10 H13 2.3080 no 2_455
H10 H14 3.5101 no 2_455
H11 C5 3.5785 no 4_654
H11 C6 3.5100 no 4_654
H11 H3 3.0865 no 4_654
H11 H4 2.9661 no 4_654
H11 H7 3.5038 no 2_555
H11 H8 3.5573 no 4_554
H11 H14 2.8016 no 2_555
H12 C2 3.0530 no 2_455
H12 C3 3.3643 no 2_455
H12 C4 3.4684 no 2_455
H12 C5 3.2969 no 2_455
H12 C6 3.0159 no 2_455
H12 C7 2.8844 no 2_455
H12 H3 3.5097 no 4_654
H12 H4 3.4432 no 2_455
H12 H5 3.2531 no 2_455
H12 H8 3.1831 no 4_554
H12 H13 2.8026 no 2_455
H13 C11 3.0855 no 2_555
H13 C12 3.2510 no 2_555
H13 C13 3.5262 no 2_555
H13 H10 2.3080 no 2_555
H13 H12 2.8026 no 2_555
H13 H14 2.9252 no 2_555
H14 O1 3.4813 no 2_455
H14 C3 3.3054 no 2_455
H14 C12 3.5432 no 2_455
H14 C13 3.5924 no 2_455
H14 H4 3.5847 no 3_655
H14 H10 3.5101 no 2_555
H14 H11 2.8016 no 2_455
H14 H13 2.9252 no 2_455

loop_
_geom_hbond_atom_site_label_D
_geom_hbond_atom_site_label_H
_geom_hbond_atom_site_label_A
_geom_hbond_site_symmetry_A
_geom_hbond_distance_DA
_geom_hbond_distance_DH
_geom_hbond_distance_HA
_geom_hbond_angle_DHA
_geom_hbond_publ_flag
O1 H1 O2 2_545 2.6807(16) 0.820 1.891 161.4 no

loop_
_geom_torsion_atom_site_label_1
_geom_torsion_atom_site_label_2
_geom_torsion_atom_site_label_3
_geom_torsion_atom_site_label_4
_geom_torsion
_geom_torsion_publ_flag
C2 C1 C9 C8 32.23(14) no
C9 C1 C2 C3 156.01(15) no
C9 C1 C2 C7 -20.91(15) no
C2 C1 C10 O2 71.49(19) no
C2 C1 C10 C11 -110.75(13) no
C10 C1 C2 C3 34.7(2) no
C10 C1 C2 C7 -142.18(12) no
C2 C1 C13 C12 90.28(16) no
C13 C1 C2 C3 -80.36(19) no
C13 C1 C2 C7 102.73(15) no
C9 C1 C10 O2 -41.4(3) no
C9 C1 C10 C11 136.36(13) no
C10 C1 C9 C8 150.59(13) no
C9 C1 C13 C12 -154.09(14) no
C13 C1 C9 C8 -90.59(16) no
C10 C1 C13 C12 -29.08(17) no
C13 C1 C10 O2 -166.79(15) no
C13 C1 C10 C11 10.97(17) no
C1 C2 C3 O1 -0.5(3) no
C1 C2 C3 C4 -178.65(14) no
C1 C2 C7 C6 179.14(12) no
C1 C2 C7 C8 0.77(17) no
C3 C2 C7 C6 1.9(3) no
C3 C2 C7 C8 -176.45(13) no
C7 C2 C3 O1 176.11(13) no
C7 C2 C3 C4 -2.0(3) no
O1 C3 C4 C5 -176.93(13) no
C2 C3 C4 C5 1.1(3) no
C3 C4 C5 C6 -0.0(3) no
C4 C5 C6 C7 -0.1(3) no
C5 C6 C7 C2 -0.9(3) no
C5 C6 C7 C8 177.13(14) no
C2 C7 C8 C9 19.89(16) no
C6 C7 C8 C9 -158.28(16) no
C7 C8 C9 C1 -32.49(15) no
O2 C10 C11 C12 -170.98(15) no
C1 C10 C11 C12 11.30(18) no
C10 C11 C12 C13 -29.07(18) no
C11 C12 C13 C1 36.50(19) no
